data_8105022
loop_
_publ_author_name
'Ha, Kwang'

_publ_section_title
;
 Crystal structure of
 (1,4,8,11-tetraazacyclotetradecane-\k4N,N&#x2032;,N&#x2032;&#x2032;,N&#x2032;&#x2032;&#x2032;)palladium(II)
 tetracyanonickelate(II), C14H24N8NiPd
;
_journal_issue 1
_journal_name_full 'Zeitschrift f\"ur Kristallographie - New Crystal Structures'
_journal_page_first 77
_journal_page_last 78
_journal_paper_doi 10.1515/ncrs-2019-0497
_journal_volume 235
_journal_year 2019
_chemical_formula_moiety 'C10 H24 N4 Pd, C4 N4 Ni'
_chemical_formula_sum 'C14 H24 N8 Ni Pd'
_chemical_formula_weight 469.52
_chemical_name_systematic
;
(1,4,8,11-Tetraazacyclotetradecane)palladium(II) tetracyanonickelate(II)
;
_space_group_crystal_system monoclinic
_space_group_IT_number 14
_space_group_name_Hall '-P 2yn'
_space_group_name_H-M_alt 'P 1 21/n 1'
_atom_sites_solution_hydrogens geom
_atom_sites_solution_primary direct
_atom_sites_solution_secondary difmap
_cell_angle_alpha 90
_cell_angle_beta 94.772(3)
_cell_angle_gamma 90
_cell_formula_units_Z 2
_cell_length_a 8.9786(9)
_cell_length_b 8.3191(9)
_cell_length_c 11.9489(12)
_cell_measurement_reflns_used 9916
_cell_measurement_temperature 223(2)
_cell_measurement_theta_max 26.08
_cell_measurement_theta_min 2.96
_cell_volume 889.42(16)
_computing_cell_refinement 'Bruker SAINT [1]'
_computing_data_collection 'Bruker APEX2 [1]'
_computing_data_reduction 'Bruker SAINT [1]'
_computing_molecular_graphics 'ORTEP-III [3]'
_computing_publication_material 'SHELXL-2014/7 [2]'
_computing_structure_refinement 'SHELXL-2014/7 [2]'
_computing_structure_solution 'SHELXL-2014/7 [2]'
_diffrn_ambient_temperature 223(2)
_diffrn_measured_fraction_theta_full 0.990
_diffrn_measured_fraction_theta_max 0.986
_diffrn_measurement_device_type 'PHOTON 100 CMOS detector'
_diffrn_measurement_method '\f and \w scans'
_diffrn_radiation_type MoK\a
_diffrn_radiation_wavelength 0.71073
_diffrn_reflns_av_R_equivalents 0.0198
_diffrn_reflns_av_unetI/netI 0.0082
_diffrn_reflns_Laue_measured_fraction_full 0.990
_diffrn_reflns_Laue_measured_fraction_max 0.986
_diffrn_reflns_limit_h_max 11
_diffrn_reflns_limit_h_min -11
_diffrn_reflns_limit_k_max 10
_diffrn_reflns_limit_k_min -10
_diffrn_reflns_limit_l_max 14
_diffrn_reflns_limit_l_min -14
_diffrn_reflns_number 22001
_diffrn_reflns_point_group_measured_fraction_full 0.990
_diffrn_reflns_point_group_measured_fraction_max 0.986
_diffrn_reflns_theta_full 25.242
_diffrn_reflns_theta_max 26.114
_diffrn_reflns_theta_min 3.344
_diffrn_source 'sealed tube'
_exptl_absorpt_coefficient_mu 2.083
_exptl_absorpt_correction_T_max 0.7453
_exptl_absorpt_correction_T_min 0.6895
_exptl_absorpt_correction_type multi-scan
_exptl_absorpt_process_details 'SADABS (Bruker, 2016) [1]'
_exptl_crystal_colour Yellow
_exptl_crystal_density_diffrn 1.753
_exptl_crystal_description Block
_exptl_crystal_F_000 476
_exptl_crystal_size_max 0.16
_exptl_crystal_size_mid 0.12
_exptl_crystal_size_min 0.04
_refine_diff_density_max 0.309
_refine_diff_density_min -0.341
_refine_diff_density_rms 0.046
_refine_ls_extinction_coef .
_refine_ls_extinction_method none
_refine_ls_goodness_of_fit_ref 1.103
_refine_ls_hydrogen_treatment constr
_refine_ls_matrix_type full
_refine_ls_number_parameters 112
_refine_ls_number_reflns 1744
_refine_ls_number_restraints 0
_refine_ls_restrained_S_all 1.103
_refine_ls_R_factor_all 0.0191
_refine_ls_R_factor_gt 0.0161
_refine_ls_shift/su_max 0.000
_refine_ls_shift/su_mean 0.000
_refine_ls_structure_factor_coef Fsqd
_refine_ls_weighting_details 'w=1/[\s^2^(Fo^2^)+(0.0125P)^2^+0.6811P] where P=(Fo^2^+2Fc^2^)/3'
_refine_ls_weighting_scheme calc
_refine_ls_wR_factor_gt 0.0375
_refine_ls_wR_factor_ref 0.0401
_reflns_Friedel_coverage 0.000
_reflns_Friedel_fraction_full .
_reflns_Friedel_fraction_max .
_reflns_number_gt 1560
_reflns_number_total 1744
_reflns_threshold_expression 'I > 2\s(I)'
_cod_data_source_file suppl_ncrs-2019-0497_suppl.cif
_cod_data_source_block '[Pd(cyclam)][Ni(CN)4]'
_cod_depositor_comments
;
The following automatic conversions were performed:

data item '_exptl_absorpt_correction_type' value 'Multi-scan' was
changed to 'multi-scan' in accordance with the built-in table derived
from the CIF Core dictionary named 'cif_core.dic' version 2.4.5 last
updated on 2014-11-21.

Automatic conversion script
Id: cif_fix_values 8738 2021-04-28 16:35:53Z antanas 
;
_cod_original_sg_symbol_H-M 'P 21/n'
_cod_database_code 8105022
_shelx_space_group_comment
;
The symmetry employed for this shelxl refinement is uniquely defined
by the following loop, which should always be used as a source of
symmetry information in preference to the above space-group names.
They are only intended as comments.
;
_shelx_estimated_absorpt_t_min 0.732
_shelx_estimated_absorpt_t_max 0.921

loop_
_space_group_symop_operation_xyz
'x, y, z'
'-x+1/2, y+1/2, -z+1/2'
'-x, -y, -z'
'x-1/2, -y-1/2, z-1/2'

loop_
_atom_site_label
_atom_site_type_symbol
_atom_site_fract_x
_atom_site_fract_y
_atom_site_fract_z
_atom_site_U_iso_or_equiv
_atom_site_adp_type
_atom_site_occupancy
_atom_site_site_symmetry_order
_atom_site_calc_flag
_atom_site_refinement_flags_posn
_atom_site_refinement_flags_adp
_atom_site_refinement_flags_occupancy
_atom_site_disorder_assembly
_atom_site_disorder_group
Pd1 Pd 0.5000 0.5000 0.0000 0.02139(7) Uani 1 2 d S . P . .
N1 N 0.41795(16) 0.33776(18) -0.11727(12) 0.0284(3) Uani 1 1 d . . . . .
H1 H 0.3156 0.3733 -0.1432 0.034 Uiso 1 1 calc R U . . .
N2 N 0.44102(16) 0.33423(17) 0.11395(11) 0.0269(3) Uani 1 1 d . . . . .
H2 H 0.5332 0.2763 0.1414 0.032 Uiso 1 1 calc R U . . .
C1 C 0.4030(2) 0.1818(2) -0.05848(16) 0.0359(4) Uani 1 1 d . . . . .
H1A H 0.5006 0.1291 -0.0464 0.043 Uiso 1 1 calc R U . . .
H1B H 0.3353 0.1103 -0.1038 0.043 Uiso 1 1 calc R U . . .
C2 C 0.3413(2) 0.2158(2) 0.05258(16) 0.0351(4) Uani 1 1 d . . . . .
H2A H 0.2399 0.2593 0.0404 0.042 Uiso 1 1 calc R U . . .
H2B H 0.3374 0.1165 0.0963 0.042 Uiso 1 1 calc R U . . .
C3 C 0.3755(2) 0.4014(2) 0.21371(15) 0.0348(4) Uani 1 1 d . . . . .
H3A H 0.3525 0.3134 0.2640 0.042 Uiso 1 1 calc R U . . .
H3B H 0.2817 0.4564 0.1898 0.042 Uiso 1 1 calc R U . . .
C4 C 0.4807(2) 0.5185(2) 0.27674(16) 0.0384(5) Uani 1 1 d . . . . .
H4A H 0.5793 0.4679 0.2891 0.046 Uiso 1 1 calc R U . . .
H4B H 0.4444 0.5386 0.3506 0.046 Uiso 1 1 calc R U . . .
C5 C 0.5015(2) 0.3217(2) -0.21876(15) 0.0382(4) Uani 1 1 d . . . . .
H5A H 0.4484 0.2468 -0.2714 0.046 Uiso 1 1 calc R U . . .
H5B H 0.6005 0.2765 -0.1972 0.046 Uiso 1 1 calc R U . . .
Ni1 Ni 0.0000 0.5000 0.0000 0.02491(8) Uani 1 2 d S . P . .
N3 N 0.2140(2) 0.7799(3) 0.00057(15) 0.0485(5) Uani 1 1 d . . . . .
N4 N -0.09581(18) 0.6054(2) 0.22392(13) 0.0368(4) Uani 1 1 d . . . . .
C6 C 0.1330(2) 0.6736(2) -0.00001(14) 0.0325(4) Uani 1 1 d . . . . .
C7 C -0.05582(19) 0.5641(2) 0.14010(15) 0.0284(4) Uani 1 1 d . . . . .

loop_
_atom_site_aniso_label
_atom_site_aniso_U_11
_atom_site_aniso_U_22
_atom_site_aniso_U_33
_atom_site_aniso_U_23
_atom_site_aniso_U_13
_atom_site_aniso_U_12
Pd1 0.02264(10) 0.02066(10) 0.02083(10) 0.00200(7) 0.00155(6) 0.00192(7)
N1 0.0304(8) 0.0269(8) 0.0272(7) -0.0006(6) -0.0014(6) 0.0017(6)
N2 0.0271(7) 0.0266(7) 0.0270(7) 0.0051(6) 0.0023(6) 0.0016(6)
C1 0.0409(10) 0.0253(9) 0.0401(10) -0.0003(8) -0.0040(8) -0.0048(8)
C2 0.0344(10) 0.0300(10) 0.0405(10) 0.0077(8) 0.0004(8) -0.0060(8)
C3 0.0360(10) 0.0415(11) 0.0281(9) 0.0082(8) 0.0097(7) 0.0056(8)
C4 0.0459(11) 0.0466(12) 0.0229(9) 0.0019(8) 0.0046(8) 0.0079(9)
C5 0.0503(12) 0.0375(11) 0.0269(9) -0.0061(8) 0.0037(8) 0.0053(9)
Ni1 0.02578(16) 0.02807(17) 0.02066(15) -0.00074(12) 0.00059(11) 0.00171(12)
N3 0.0486(10) 0.0541(12) 0.0420(10) 0.0016(8) -0.0016(8) -0.0147(9)
N4 0.0402(9) 0.0395(9) 0.0309(8) -0.0063(7) 0.0045(7) -0.0037(7)
C6 0.0338(9) 0.0412(11) 0.0221(8) -0.0012(8) 0.0000(7) 0.0012(8)
C7 0.0268(8) 0.0279(9) 0.0299(9) 0.0008(7) -0.0013(7) -0.0009(7)

loop_
_atom_type_symbol
_atom_type_description
_atom_type_scat_dispersion_real
_atom_type_scat_dispersion_imag
_atom_type_scat_source
C C 0.0033 0.0016 'International Tables Vol C Tables 4.2.6.8 and 6.1.1.4'
H H 0.0000 0.0000 'International Tables Vol C Tables 4.2.6.8 and 6.1.1.4'
N N 0.0061 0.0033 'International Tables Vol C Tables 4.2.6.8 and 6.1.1.4'
Ni Ni 0.3393 1.1124 'International Tables Vol C Tables 4.2.6.8 and 6.1.1.4'
Pd Pd -0.9988 1.0072 'International Tables Vol C Tables 4.2.6.8 and 6.1.1.4'

loop_
_geom_angle_atom_site_label_1
_geom_angle_atom_site_label_2
_geom_angle_atom_site_label_3
_geom_angle
_geom_angle_site_symmetry_1
_geom_angle_site_symmetry_3
N2 Pd1 N2 180.0 3_665 .
N2 Pd1 N1 95.04(6) 3_665 .
N2 Pd1 N1 84.96(6) . .
N2 Pd1 N1 84.96(6) 3_665 3_665
N2 Pd1 N1 95.04(6) . 3_665
N1 Pd1 N1 180.0 . 3_665
C5 N1 C1 112.28(14) . .
C5 N1 Pd1 116.29(12) . .
C1 N1 Pd1 107.15(10) . .
C5 N1 H1 106.9 . .
C1 N1 H1 106.9 . .
Pd1 N1 H1 106.9 . .
C3 N2 C2 112.62(14) . .
C3 N2 Pd1 115.14(11) . .
C2 N2 Pd1 107.38(10) . .
C3 N2 H2 107.1 . .
C2 N2 H2 107.1 . .
Pd1 N2 H2 107.1 . .
N1 C1 C2 107.83(15) . .
N1 C1 H1A 110.1 . .
C2 C1 H1A 110.1 . .
N1 C1 H1B 110.1 . .
C2 C1 H1B 110.1 . .
H1A C1 H1B 108.5 . .
N2 C2 C1 108.04(15) . .
N2 C2 H2A 110.1 . .
C1 C2 H2A 110.1 . .
N2 C2 H2B 110.1 . .
C1 C2 H2B 110.1 . .
H2A C2 H2B 108.4 . .
N2 C3 C4 111.72(15) . .
N2 C3 H3A 109.3 . .
C4 C3 H3A 109.3 . .
N2 C3 H3B 109.3 . .
C4 C3 H3B 109.3 . .
H3A C3 H3B 107.9 . .
C3 C4 C5 115.03(16) . 3_665
C3 C4 H4A 108.5 . .
C5 C4 H4A 108.5 3_665 .
C3 C4 H4B 108.5 . .
C5 C4 H4B 108.5 3_665 .
H4A C4 H4B 107.5 . .
N1 C5 C4 112.00(16) . 3_665
N1 C5 H5A 109.2 . .
C4 C5 H5A 109.2 3_665 .
N1 C5 H5B 109.2 . .
C4 C5 H5B 109.2 3_665 .
H5A C5 H5B 107.9 . .
C7 Ni1 C7 180.0 3_565 .
C7 Ni1 C6 89.91(8) 3_565 3_565
C7 Ni1 C6 90.09(8) . 3_565
C7 Ni1 C6 90.09(8) 3_565 .
C7 Ni1 C6 89.91(8) . .
C6 Ni1 C6 180.0 3_565 .
N3 C6 Ni1 179.62(18) . .
N4 C7 Ni1 177.10(16) . .

loop_
_geom_bond_atom_site_label_1
_geom_bond_atom_site_label_2
_geom_bond_distance
_geom_bond_site_symmetry_2
Pd1 N2 2.0386(14) 3_665
Pd1 N2 2.0386(14) .
Pd1 N1 2.0386(14) .
Pd1 N1 2.0386(14) 3_665
N1 C5 1.484(2) .
N1 C1 1.487(2) .
N1 H1 0.9900 .
N2 C3 1.482(2) .
N2 C2 1.483(2) .
N2 H2 0.9900 .
C1 C2 1.507(3) .
C1 H1A 0.9800 .
C1 H1B 0.9800 .
C2 H2A 0.9800 .
C2 H2B 0.9800 .
C3 C4 1.513(3) .
C3 H3A 0.9800 .
C3 H3B 0.9800 .
C4 C5 1.514(3) 3_665
C4 H4A 0.9800 .
C4 H4B 0.9800 .
C5 C4 1.514(3) 3_665
C5 H5A 0.9800 .
C5 H5B 0.9800 .
Ni1 C7 1.8648(18) 3_565
Ni1 C7 1.8649(18) .
Ni1 C6 1.874(2) 3_565
Ni1 C6 1.874(2) .
N3 C6 1.145(3) .
N4 C7 1.144(2) .

loop_
_geom_torsion_atom_site_label_1
_geom_torsion_atom_site_label_2
_geom_torsion_atom_site_label_3
_geom_torsion_atom_site_label_4
_geom_torsion
_geom_torsion_site_symmetry_1
_geom_torsion_site_symmetry_2
_geom_torsion_site_symmetry_3
_geom_torsion_site_symmetry_4
C5 N1 C1 C2 170.29(15) . . . .
Pd1 N1 C1 C2 41.43(16) . . . .
C3 N2 C2 C1 168.44(15) . . . .
Pd1 N2 C2 C1 40.66(16) . . . .
N1 C1 C2 N2 -55.29(19) . . . .
C2 N2 C3 C4 178.49(15) . . . .
Pd1 N2 C3 C4 -57.95(17) . . . .
N2 C3 C4 C5 72.2(2) . . . 3_665
C1 N1 C5 C4 -178.72(16) . . . 3_665
Pd1 N1 C5 C4 -54.82(19) . . . 3_665
